data_4021266
loop_
_publ_author_name
'Seiichiro Higashiya'
'Woo Jin Chung'
'Dong Sung Lim'
'Silvana C. Ngo'
'William H. Kelly IV'
'Paul J. Toscano'
'John T. Welch'

_publ_section_title
;
 Synthesis of Mono- and Difluoroacetyltrialkylsilanes
 and the Corresponding Enol Silyl Ethers
;
_journal_name_full 'Journal of Organic Chemistry'
_journal_page_first 6323
_journal_page_last 6328
_journal_paper_doi 10.1021/jo049551o
_journal_volume 69
_journal_year 2004
_chemical_formula_moiety 'C23 H24 F2 O Si2'
_chemical_formula_sum 'C23 H24 F2 O Si2'
_chemical_formula_weight 410.60
_space_group_IT_number 2
_symmetry_cell_setting triclinic
_symmetry_space_group_name_Hall '-P 1'
_symmetry_space_group_name_H-M 'P -1'
_cell_angle_alpha 77.14(1)
_cell_angle_beta 89.16(1)
_cell_angle_gamma 78.98(1)
_cell_formula_units_Z 4
_cell_length_a 10.164(2)
_cell_length_b 14.289(2)
_cell_length_c 15.983(2)
_cell_measurement_temperature 296(2)
_cell_volume 2220.4(6)
_diffrn_ambient_temperature 296(2)
_exptl_crystal_density_diffrn 1.228
_cod_database_code 4021266

loop_
_symmetry_equiv_pos_as_xyz
'x, y, z'
'-x, -y, -z'

loop_
_atom_site_label
_atom_site_type_symbol
_atom_site_fract_x
_atom_site_fract_y
_atom_site_fract_z
_atom_site_U_iso_or_equiv
_atom_site_adp_type
_atom_site_occupancy
_atom_site_symmetry_multiplicity
_atom_site_calc_flag
_atom_site_refinement_flags
_atom_site_disorder_assembly
_atom_site_disorder_group
Si1 Si 0.2862(3) 0.2555(2) 0.55731(18) 0.0442(8) Uani 1 1 d . . .
Si2 Si 0.5208(3) 0.0463(2) 0.7409(2) 0.0571(9) Uani 1 1 d . . .
F1 F 0.3085(7) 0.0766(5) 0.4738(4) 0.081(2) Uani 1 1 d . . .
F2 F 0.3699(6) -0.0410(5) 0.5843(4) 0.086(2) Uani 1 1 d . . .
O1 O 0.3709(6) 0.0871(5) 0.6906(4) 0.0506(18) Uani 1 1 d . . .
C1 C 0.3427(11) 0.0555(9) 0.5567(8) 0.062(3) Uani 1 1 d . . .
C2 C 0.3438(9) 0.1206(7) 0.6026(7) 0.047(3) Uani 1 1 d . . .
C3 C 0.0978(10) 0.2851(8) 0.5495(6) 0.048(3) Uani 1 1 d . . .
C4 C 0.0246(10) 0.2232(8) 0.5236(6) 0.055(3) Uani 1 1 d . . .
H4 H 0.0706 0.1653 0.5112 0.080 Uiso 1 1 calc R . .
C5 C -0.1113(12) 0.2437(10) 0.5156(8) 0.076(4) Uani 1 1 d . . .
H5 H -0.1575 0.1992 0.5009 0.080 Uiso 1 1 calc R . .
C6 C -0.1786(13) 0.3306(12) 0.5297(8) 0.084(4) Uani 1 1 d . . .
H6 H -0.2714 0.3465 0.5224 0.080 Uiso 1 1 calc R . .
C7 C -0.1118(14) 0.3944(10) 0.5541(10) 0.100(5) Uani 1 1 d . . .
H7 H -0.1586 0.4532 0.5643 0.080 Uiso 1 1 calc R . .
C8 C 0.0298(12) 0.3704(9) 0.5638(8) 0.076(4) Uani 1 1 d . . .
H8 H 0.0761 0.4139 0.5803 0.080 Uiso 1 1 calc R . .
C9 C 0.3602(10) 0.2882(7) 0.4485(6) 0.046(3) Uani 1 1 d . . .
C10 C 0.2836(10) 0.3425(8) 0.3775(6) 0.056(3) Uani 1 1 d . . .
H10 H 0.1926 0.3651 0.3833 0.080 Uiso 1 1 calc R . .
C11 C 0.3391(13) 0.3637(8) 0.2987(7) 0.069(3) Uani 1 1 d . . .
H11 H 0.2852 0.3998 0.2515 0.080 Uiso 1 1 calc R . .
C12 C 0.4734(13) 0.3324(8) 0.2885(7) 0.064(3) Uani 1 1 d . . .
H12 H 0.5105 0.3477 0.2348 0.080 Uiso 1 1 calc R . .
C13 C 0.5516(11) 0.2790(8) 0.3570(7) 0.063(3) Uani 1 1 d . . .
H13 H 0.6425 0.2570 0.3503 0.080 Uiso 1 1 calc R . .
C14 C 0.4967(11) 0.2572(8) 0.4366(7) 0.058(3) Uani 1 1 d . . .
H14 H 0.5515 0.2211 0.4834 0.080 Uiso 1 1 calc R . .
C15 C 0.3508(9) 0.3211(7) 0.6308(7) 0.048(3) Uani 1 1 d . . .
C16 C 0.4329(10) 0.3882(7) 0.6012(7) 0.055(3) Uani 1 1 d . . .
H16 H 0.4486 0.4046 0.5428 0.080 Uiso 1 1 calc R . .
C17 C 0.4924(11) 0.4314(9) 0.6571(9) 0.072(3) Uani 1 1 d . . .
H17 H 0.5482 0.4753 0.6359 0.080 Uiso 1 1 calc R . .
C18 C 0.4682(11) 0.4091(9) 0.7431(9) 0.068(3) Uani 1 1 d . . .
H18 H 0.5100 0.4365 0.7805 0.080 Uiso 1 1 calc R . .
C19 C 0.3839(11) 0.3476(8) 0.7743(7) 0.059(3) Uani 1 1 d . . .
H19 H 0.3650 0.3345 0.8323 0.080 Uiso 1 1 calc R . .
C20 C 0.3251(10) 0.3036(7) 0.7175(7) 0.058(3) Uani 1 1 d . . .
H20 H 0.2672 0.2615 0.7391 0.080 Uiso 1 1 calc R . .
C21 C 0.5852(10) -0.0823(8) 0.7381(7) 0.069(3) Uani 1 1 d . . .
H21A H 0.6710 -0.1040 0.7675 0.080 Uiso 1 1 calc R . .
H21B H 0.5945 -0.0881 0.6795 0.080 Uiso 1 1 calc R . .
H21C H 0.5238 -0.1219 0.7657 0.080 Uiso 1 1 calc R . .
C22 C 0.4867(12) 0.0587(9) 0.8519(7) 0.085(4) Uani 1 1 d . . .
H22A H 0.5682 0.0365 0.8861 0.080 Uiso 1 1 calc R . .
H22B H 0.4218 0.0200 0.8755 0.080 Uiso 1 1 calc R . .
H22C H 0.4522 0.1261 0.8520 0.080 Uiso 1 1 calc R . .
C23 C 0.6403(10) 0.1221(9) 0.6905(9) 0.100(5) Uani 1 1 d . . .
H23A H 0.7261 0.0984 0.7197 0.080 Uiso 1 1 calc R . .
H23B H 0.6082 0.1887 0.6942 0.080 Uiso 1 1 calc R . .
H23C H 0.6490 0.1188 0.6313 0.080 Uiso 1 1 calc R . .
Si1' Si -0.0781(3) -0.25537(19) 0.94256(17) 0.0420(8) Uani 1 1 d . . .
Si2' Si 0.0415(3) -0.0414(2) 0.7609(2) 0.0582(9) Uani 1 1 d . . .
F1' F -0.1565(7) -0.0810(5) 1.0323(4) 0.084(2) Uani 1 1 d . . .
F2' F -0.1579(7) 0.0405(5) 0.9240(5) 0.089(2) Uani 1 1 d . . .
O1' O -0.0856(6) -0.0832(5) 0.8129(4) 0.0506(18) Uani 1 1 d . . .
C1' C -0.1345(10) -0.0578(9) 0.9497(8) 0.058(3) Uani 1 1 d . . .
C2' C -0.0976(9) -0.1186(7) 0.9001(7) 0.045(3) Uani 1 1 d . . .
C3' C 0.0119(9) -0.2932(7) 1.0490(6) 0.045(3) Uani 1 1 d . . .
C4' C 0.1266(10) -0.2587(7) 1.0627(7) 0.057(3) Uani 1 1 d . . .
H4' H 0.1561 -0.2137 1.0187 0.080 Uiso 1 1 calc R . .
C5' C 0.1981(11) -0.2894(9) 1.1399(8) 0.074(4) Uani 1 1 d . . .
H5' H 0.2728 -0.2634 1.1482 0.080 Uiso 1 1 calc R . .
C6' C 0.1590(13) -0.3575(9) 1.2034(8) 0.084(4) Uani 1 1 d . . .
H6' H 0.2097 -0.3807 1.2543 0.080 Uiso 1 1 calc R . .
C7' C 0.0465(13) -0.3920(10) 1.1932(8) 0.091(5) Uani 1 1 d . . .
H7' H 0.0173 -0.4363 1.2379 0.080 Uiso 1 1 calc R . .
C8' C -0.0243(11) -0.3611(9) 1.1161(7) 0.075(4) Uani 1 1 d . . .
H8' H -0.0995 -0.3871 1.1091 0.080 Uiso 1 1 calc R . .
C9' C -0.2477(9) -0.2875(8) 0.9522(6) 0.044(3) Uani 1 1 d . . .
C10' C -0.2654(11) -0.3782(8) 0.9403(7) 0.059(3) Uani 1 1 d . . .
H10' H -0.1922 -0.4215 0.9265 0.080 Uiso 1 1 calc R . .
C11' C -0.3916(16) -0.4056(11) 0.9487(8) 0.084(4) Uani 1 1 d . . .
H11' H -0.4016 -0.4667 0.9416 0.080 Uiso 1 1 calc R . .
C12' C -0.4991(15) -0.3410(12) 0.9675(9) 0.091(5) Uani 1 1 d . . .
H12' H -0.5831 -0.3583 0.9710 0.080 Uiso 1 1 calc R . .
C13' C -0.4876(10) -0.2525(10) 0.9811(8) 0.077(4) Uani 1 1 d . . .
H13' H -0.5617 -0.2102 0.9952 0.080 Uiso 1 1 calc R . .
C14' C -0.3613(10) -0.2263(8) 0.9733(6) 0.059(3) Uani 1 1 d . . .
H14' H -0.3529 -0.1657 0.9826 0.080 Uiso 1 1 calc R . .
C15' C 0.0193(9) -0.3170(7) 0.8636(6) 0.045(3) Uani 1 1 d . . .
C16' C -0.0226(11) -0.3008(8) 0.7780(7) 0.056(3) Uani 1 1 d . . .
H16' H -0.1037 -0.2587 0.7599 0.080 Uiso 1 1 calc R . .
C17' C 0.0510(13) -0.3444(8) 0.7196(7) 0.063(3) Uani 1 1 d . . .
H17' H 0.0203 -0.3315 0.6629 0.080 Uiso 1 1 calc R . .
C18' C 0.1710(13) -0.4077(9) 0.7458(8) 0.069(3) Uani 1 1 d . . .
H18' H 0.2219 -0.4371 0.7065 0.080 Uiso 1 1 calc R . .
C19' C 0.2151(11) -0.4275(8) 0.8294(8) 0.065(3) Uani 1 1 d . . .
H19' H 0.2952 -0.4711 0.8472 0.080 Uiso 1 1 calc R . .
C20' C 0.1401(10) -0.3823(7) 0.8873(7) 0.053(3) Uani 1 1 d . . .
H20' H 0.1714 -0.3960 0.9439 0.080 Uiso 1 1 calc R . .
C21' C 0.2010(11) -0.1155(10) 0.8101(8) 0.103(5) Uani 1 1 d . . .
H21D H 0.2743 -0.0913 0.7799 0.080 Uiso 1 1 calc R . .
H21E H 0.2056 -0.1824 0.8071 0.080 Uiso 1 1 calc R . .
H21F H 0.2064 -0.1115 0.8691 0.080 Uiso 1 1 calc R . .
C22' C 0.0339(11) 0.0886(8) 0.7623(7) 0.075(4) Uani 1 1 d . . .
H22D H 0.1080 0.1112 0.7317 0.080 Uiso 1 1 calc R . .
H22E H 0.0385 0.0952 0.8206 0.080 Uiso 1 1 calc R . .
H22F H -0.0487 0.1270 0.7353 0.080 Uiso 1 1 calc R . .
C23' C 0.0162(12) -0.0532(9) 0.6502(7) 0.085(4) Uani 1 1 d . . .
H23D H 0.0861 -0.0302 0.6152 0.080 Uiso 1 1 calc R . .
H23E H -0.0692 -0.0149 0.6278 0.080 Uiso 1 1 calc R . .
H23F H 0.0186 -0.1206 0.6499 0.080 Uiso 1 1 calc R . .

loop_
_atom_site_aniso_label
_atom_site_aniso_U_11
_atom_site_aniso_U_22
_atom_site_aniso_U_33
_atom_site_aniso_U_23
_atom_site_aniso_U_13
_atom_site_aniso_U_12
Si1 0.0381(16) 0.0467(18) 0.0449(17) -0.0053(14) -0.0014(13) -0.0070(13)
Si2 0.0490(19) 0.056(2) 0.062(2) -0.0041(17) -0.0073(16) -0.0077(16)
F1 0.095(5) 0.084(5) 0.071(5) -0.029(4) -0.010(4) -0.015(4)
F2 0.093(5) 0.046(4) 0.112(6) -0.017(4) -0.015(4) 0.000(4)
O1 0.036(4) 0.055(4) 0.054(5) -0.003(4) -0.003(3) -0.003(3)
C1 0.059(8) 0.054(9) 0.074(9) -0.018(7) 0.000(6) -0.008(6)
C2 0.037(6) 0.051(7) 0.054(7) -0.008(6) -0.003(5) -0.016(5)
C3 0.046(6) 0.046(7) 0.045(6) -0.003(5) -0.003(5) -0.003(6)
C4 0.034(7) 0.072(8) 0.061(7) -0.020(6) -0.003(5) -0.008(6)
C5 0.056(9) 0.078(10) 0.093(10) -0.006(8) -0.003(7) -0.027(7)
C6 0.054(8) 0.110(12) 0.088(10) -0.017(9) -0.006(7) -0.022(9)
C7 0.069(10) 0.078(10) 0.145(14) -0.040(10) 0.009(9) 0.020(8)
C8 0.068(9) 0.060(8) 0.101(10) -0.013(7) -0.011(7) -0.017(7)
C9 0.057(7) 0.037(6) 0.043(6) -0.003(5) -0.004(5) -0.016(5)
C10 0.056(7) 0.079(8) 0.036(7) -0.010(6) -0.007(6) -0.023(6)
C11 0.082(10) 0.062(8) 0.053(8) 0.007(6) -0.015(7) -0.009(7)
C12 0.087(10) 0.054(8) 0.055(8) -0.006(6) 0.020(7) -0.033(7)
C13 0.059(8) 0.065(8) 0.059(8) -0.004(6) 0.021(7) -0.006(6)
C14 0.050(7) 0.062(7) 0.062(8) -0.017(6) 0.003(6) -0.008(6)
C15 0.037(6) 0.040(6) 0.063(8) -0.007(5) 0.000(5) -0.005(5)
C16 0.053(7) 0.049(7) 0.069(8) -0.020(6) 0.006(6) -0.016(6)
C17 0.045(7) 0.072(9) 0.107(11) -0.036(8) 0.015(7) -0.016(6)
C18 0.055(8) 0.083(9) 0.082(10) -0.049(8) 0.002(7) -0.017(7)
C19 0.067(8) 0.054(7) 0.052(7) -0.026(6) 0.000(6) 0.015(6)
C20 0.064(7) 0.044(7) 0.063(8) -0.002(6) 0.002(6) -0.016(6)
C21 0.049(7) 0.074(8) 0.073(8) -0.003(7) -0.007(6) 0.002(6)
C22 0.089(10) 0.087(9) 0.069(9) -0.006(7) -0.016(7) -0.003(8)
C23 0.039(7) 0.085(10) 0.157(13) 0.016(9) -0.016(8) -0.014(7)
Si1' 0.0359(16) 0.0427(17) 0.0440(17) -0.0005(14) 0.0012(13) -0.0096(13)
Si2' 0.052(2) 0.056(2) 0.062(2) 0.0046(17) 0.0071(16) -0.0203(16)
F1' 0.103(5) 0.081(5) 0.072(5) -0.029(4) 0.022(4) -0.016(4)
F2' 0.104(6) 0.054(5) 0.110(6) -0.021(4) 0.019(4) -0.018(4)
O1' 0.044(4) 0.056(4) 0.051(4) -0.002(3) 0.002(3) -0.018(3)
C1' 0.048(7) 0.062(9) 0.059(8) 0.000(7) 0.018(6) -0.014(6)
C2' 0.032(6) 0.053(7) 0.050(7) -0.006(6) 0.008(5) -0.012(5)
C3' 0.035(6) 0.040(6) 0.059(7) -0.003(5) -0.002(5) -0.011(5)
C4' 0.057(7) 0.054(7) 0.056(7) -0.002(6) -0.006(6) -0.014(6)
C5' 0.058(8) 0.088(9) 0.072(9) -0.010(8) -0.022(7) -0.017(7)
C6' 0.076(10) 0.097(10) 0.062(9) 0.019(8) -0.028(7) -0.016(8)
C7' 0.075(9) 0.123(12) 0.057(8) 0.037(8) -0.008(7) -0.046(9)
C8' 0.058(8) 0.091(9) 0.072(9) 0.008(7) 0.000(7) -0.033(7)
C9' 0.040(6) 0.054(7) 0.036(6) -0.002(5) 0.003(5) -0.013(5)
C10' 0.054(7) 0.054(8) 0.064(8) 0.003(6) 0.000(6) -0.013(6)
C11' 0.103(12) 0.081(10) 0.075(9) -0.007(8) -0.004(8) -0.045(10)
C12' 0.079(11) 0.109(13) 0.085(10) 0.009(9) -0.012(8) -0.049(10)
C13' 0.028(7) 0.091(10) 0.106(11) -0.005(8) 0.003(6) -0.016(6)
C14' 0.044(7) 0.062(7) 0.068(8) -0.007(6) 0.006(6) -0.012(6)
C15' 0.035(6) 0.036(6) 0.059(7) -0.001(5) -0.003(5) -0.007(5)
C16' 0.054(7) 0.064(8) 0.050(7) -0.007(6) -0.013(6) -0.019(6)
C17' 0.084(9) 0.065(8) 0.046(7) -0.019(6) 0.007(7) -0.021(7)
C18' 0.070(9) 0.069(9) 0.074(10) -0.030(7) 0.023(7) -0.018(7)
C19' 0.057(8) 0.053(7) 0.085(10) -0.027(7) 0.003(7) 0.003(6)
C20' 0.052(7) 0.040(6) 0.063(7) -0.001(6) -0.003(6) -0.013(5)
C21' 0.062(8) 0.121(12) 0.113(11) 0.016(9) 0.027(8) -0.037(8)
C22' 0.066(8) 0.079(9) 0.075(8) -0.002(7) 0.018(6) -0.026(7)
C23' 0.098(10) 0.080(9) 0.075(9) -0.014(7) 0.028(7) -0.024(8)

loop_
_geom_bond_atom_site_label_1
_geom_bond_atom_site_label_2
_geom_bond_distance
_geom_bond_site_symmetry_2
_geom_bond_publ_flag
Si1 C15 1.853(10) . ?
Si1 C3 1.879(10) . ?
Si1 C9 1.882(10) . ?
Si1 C2 1.883(10) . ?
Si2 O1 1.672(7) . ?
Si2 C23 1.839(11) . ?
Si2 C21 1.840(11) . ?
Si2 C22 1.843(11) . ?
F1 C1 1.327(12) . ?
F2 C1 1.327(12) . ?
O1 C2 1.395(11) . ?
C1 C2 1.307(14) . ?
C3 C8 1.347(14) . ?
C3 C4 1.389(13) . ?
C4 C5 1.358(14) . ?
C5 C6 1.362(16) . ?
C6 C7 1.359(17) . ?
C7 C8 1.417(16) . ?
C9 C10 1.378(12) . ?
C9 C14 1.396(13) . ?
C10 C11 1.368(14) . ?
C11 C12 1.372(14) . ?
C12 C13 1.355(14) . ?
C13 C14 1.378(13) . ?
C15 C20 1.383(13) . ?
C15 C16 1.390(13) . ?
C16 C17 1.396(14) . ?
C17 C18 1.370(15) . ?
C18 C19 1.356(14) . ?
C19 C20 1.409(13) . ?
Si1' C9' 1.863(9) . ?
Si1' C3' 1.863(10) . ?
Si1' C15' 1.864(10) . ?
Si1' C2' 1.893(10) . ?
Si2' O1' 1.662(6) . ?
Si2' C21' 1.838(12) . ?
Si2' C23' 1.840(12) . ?
Si2' C22' 1.850(11) . ?
F1' C1' 1.315(11) . ?
F2' C1' 1.348(12) . ?
O1' C2' 1.385(11) . ?
C1' C2' 1.304(14) . ?
C3' C8' 1.373(13) . ?
C3' C4' 1.387(12) . ?
C4' C5' 1.381(13) . ?
C5' C6' 1.353(15) . ?
C6' C7' 1.355(15) . ?
C7' C8' 1.376(15) . ?
C9' C14' 1.395(13) . ?
C9' C10' 1.396(13) . ?
C10' C11' 1.406(15) . ?
C11' C12' 1.365(17) . ?
C12' C13' 1.357(17) . ?
C13' C14' 1.400(13) . ?
C15' C20' 1.393(13) . ?
C15' C16' 1.394(13) . ?
C16' C17' 1.371(13) . ?
C17' C18' 1.381(15) . ?
C18' C19' 1.365(15) . ?
C19' C20' 1.383(13) . ?

loop_
_cod_related_entry_id
_cod_related_entry_database
_cod_related_entry_code
1 ChemSpider 30658507
